data_7061201
loop_
_publ_author_name
'Liu, Nian'
'Liu, Li'
'Zhong, Xin-Xin'
'Li, Fa-Bao'
'Li, Feng-Yan'
'Qin, Hai-Mei'

_publ_section_title
;
 Ethynyl \p-coordinated and non-coordinated mononuclear Cu(i) halide
 diphosphine complexes: synthesis and photophysical studies
;
_journal_issue 7
_journal_name_full 'New Journal of Chemistry'
_journal_page_first 3236
_journal_page_last 3247
_journal_paper_doi 10.1039/D1NJ05578J
_journal_volume 46
_journal_year 2022
_chemical_formula_moiety 'C40 H32 Br Cu O2 P2'
_chemical_formula_sum 'C40 H32 Br Cu O2 P2'
_chemical_formula_weight 750.04
_space_group_crystal_system triclinic
_space_group_IT_number 2
_space_group_name_Hall '-P 1'
_space_group_name_H-M_alt 'P -1'
_atom_sites_solution_hydrogens geom
_atom_sites_solution_primary dual
_audit_creation_date 2020-09-02
_audit_creation_method
;
Olex2 1.2
(compiled 2018.05.29 svn.r3508 for OlexSys, GUI svn.r5506)
;
_audit_update_record
;
2021-08-21 deposited with the CCDC.	2022-01-12 downloaded from the CCDC.
;
_cell_angle_alpha 90.6640(10)
_cell_angle_beta 114.373(2)
_cell_angle_gamma 108.705(2)
_cell_formula_units_Z 2
_cell_length_a 12.1192(2)
_cell_length_b 12.5675(3)
_cell_length_c 12.6953(2)
_cell_measurement_reflns_used 15757
_cell_measurement_temperature 100.00(10)
_cell_measurement_theta_max 74.0330
_cell_measurement_theta_min 3.7290
_cell_volume 1644.87(7)
_computing_cell_refinement 'CrysAlisPro 1.171.39.34b (Rigaku OD, 2017)'
_computing_data_collection 'CrysAlisPro 1.171.39.34b (Rigaku OD, 2017)'
_computing_data_reduction 'CrysAlisPro 1.171.39.34b (Rigaku OD, 2017)'
_computing_molecular_graphics 'Olex2 (Dolomanov et al., 2009)'
_computing_publication_material 'Olex2 (Dolomanov et al., 2009)'
_computing_structure_refinement 'ShelXL (Sheldrick, 2015)'
_computing_structure_solution 'ShelXT (Sheldrick, 2015)'
_diffrn_ambient_environment N~2~
_diffrn_ambient_temperature 100.00(10)
_diffrn_detector 'CCD plate'
_diffrn_detector_type HyPix
_diffrn_measured_fraction_theta_full 0.998
_diffrn_measured_fraction_theta_max 0.937
_diffrn_measurement_details
;
List of Runs (angles in degrees, time in seconds):

  # Type    Start    End  Width  t~exp~   \w     \q     \k     \f   Frames
#--------------------------------------------------------------------------
  1  \w      8.00  46.00   0.50    1.74    --   37.97  57.00 -30.00   76
  2  \w     49.00 110.00   0.50    1.74    --   37.97  57.00 -30.00  122
  3  \w     60.00 115.00   0.50    1.74    --   37.97  57.00 -90.00  110
  4  \w    134.00 160.00   0.50    1.74    --  112.45 109.00 -80.00   52
  5  \w     77.00 124.00   0.50    1.74    --   37.97 178.00-150.00   94
  6  \w     60.00 126.00   0.50    1.74    --   37.97 178.00 -60.00  132
  7  \w     75.00 177.00   0.50    1.74    --  112.45  77.00-150.00  204
  8  \w     67.00  92.00   0.50    1.74    --   37.97-109.00-176.00   50
  9  \w     28.00  55.00   0.50    1.74    --   37.97-109.00-176.00   54
 10  \w     67.00 108.00   0.50    1.74    --  112.45-109.00-176.00   82
 11  \w     65.00 106.00   0.50    1.74    --  112.45 -94.00 -90.00   82
 12  \w     49.00 105.00   0.50    1.74    --  112.45 -94.00   0.00  112
 13  \w     32.00 115.00   0.50    1.74    --  112.45-111.00 150.00  166
 14  \w     28.00 105.00   0.50    1.74    --  112.45 -94.00  60.00  154
 15  \w     31.00 108.00   0.50    1.74    --  112.45 -94.00 -60.00  154
 16  \w     34.00  59.00   0.50    1.74    --  112.45 -94.00 -90.00   50
 17  \w     33.00  95.00   0.50    1.74    --  112.45 -94.00-120.00  124
 18  \w     14.00  40.00   0.50    1.74    --   37.97  57.00 -90.00   52
 19  \w      6.00  37.00   0.50    1.74    --   37.97  94.00 -98.34   62
 20  \w      8.00 111.00   0.50    1.74    --   37.97  57.00-150.00  206
 21  \w     12.00 111.00   0.50    1.74    --   37.97  77.00   0.00  198
 22  \w     42.00  68.00   0.50    1.74    --   37.97  57.00 150.00   52
 23  \w     83.00 115.00   0.50    1.74    --   37.97  57.00 150.00   64
 24  \w      8.00  83.00   0.50    1.74    --   37.97  57.00 120.00  150
 25  \w     -5.00  41.00   0.50    1.74    --   37.97  90.00 177.01   92
 26  \w    -65.00  38.00   0.50    1.74    --  -37.97  57.00  90.00  206
 27  \w    -54.00 -29.00   0.50    0.43    --    0.00 109.00 -80.00   50
 28  \w    -48.00 -10.00   0.50    1.74    --  -37.97 109.00 -80.00   76
 29  \w    -62.00  39.00   0.50    1.74    --  -37.97  57.00 -30.00  202
 30  \w    -60.00  -2.00   0.50    1.74    --  -37.97 -77.00  60.00  116
 31  \w    -52.00  -1.00   0.50    1.74    --  -37.97 -77.00 -60.00  102
 32  \w    -84.00 -58.00   0.50    1.74    --  -98.50 -83.00 -19.14   52
 33  \w    -90.00 -60.00   0.50    1.74    --  -98.50 -77.00 -90.00   60
 34  \w    -85.00 -58.00   0.50    1.74    --  -98.50 -83.00-128.82   54
 35  \w    -87.00 -60.00   0.50    1.74    --  -98.50 -77.00-150.00   54
 36  \w    -88.00 -60.00   0.50    1.74    --  -98.50 -77.00-120.00   56
 37  \w    -93.00 -60.00   0.50    1.74    --  -98.50 -77.00-180.00   66
 38  \w   -113.00 -88.00   0.50    1.74    --  -37.97 -77.00 -60.00   50
 39  \w   -143.00-115.00   0.50    1.74    --  -98.50-109.00-176.00   56
 40  \w   -139.00-112.00   0.50    1.74    --  -98.50 -77.00-180.00   54
 41  \w   -130.00 -60.00   0.50    1.74    --  -98.50 -77.00 -98.40  140
 42  \w   -104.00 -58.00   0.50    1.74    --  -98.50 -83.00 -39.38   92
 43  \w    -98.00 -63.00   0.50    1.74    --  -98.50 -70.00  35.43   70
 44  \w    -83.00 -58.00   0.50    1.74    --  -98.50 -83.00  85.56   50
 45  \w    -83.00 -58.00   0.50    1.74    --  -98.50 -81.00 113.98   50
 46  \w    -85.00 -60.00   0.50    1.74    --  -98.50 -77.00  60.00   50
 47  \w    -88.00 -61.00   0.50    1.74    --  -98.50 -74.00 135.65   54
 48  \w    -84.00 -58.00   0.50    1.74    --  -98.50 -82.00 167.07   52
 49  \w    -95.00 -60.00   0.50    1.74    --  -98.50 -77.00  90.00   70
 50  \w   -109.00 -60.00   0.50    1.74    --  -98.50 -77.00  30.00   98
 51  \w   -115.00 -60.00   0.50    1.74    --  -98.50 -77.00   5.04  110
 52  \w   -116.00 -79.00   0.50    1.74    --  -37.97 -77.00  60.00   74
 53  \w   -129.00 -59.00   0.50    1.74    --  -98.50 -79.00 -75.98  140
 54  \w   -134.00 -61.00   0.50    1.74    --  -98.50 -74.00 -16.41  146
 55  \w   -155.00-129.00   0.50    1.74    --  -98.50 -82.00 167.07   52
 56  \w   -123.00 -60.00   0.50    1.74    --  -98.50 -78.00 173.17  126
 57  \w   -150.00 -62.00   0.50    1.74    --  -98.50 -72.00 144.15  176
 58  \w   -157.00-131.00   0.50    1.74    --  -98.50 -77.00  90.00   52
 59  \w   -161.00 -63.00   0.50    1.74    --  -98.50 -70.00 116.58  196
 60  \w   -151.00 -63.00   0.50    1.74    --  -98.50 -71.00  64.29  176
 61  \w   -171.00-126.00   0.50    1.74    --  -98.50 -83.00 -39.38   90
 62  \w   -170.00-118.00   0.50    1.74    --  -98.50 -70.00  35.43  104
 63  \w   -158.00-133.00   0.50    1.74    --  -98.50 -81.00 113.98   50
 64  \w   -177.00-151.00   0.50    1.74    --  -98.50 -78.00 173.17   52
 65  \w   -174.00-107.00   0.50    1.74    --  -98.50 -83.00  85.56  134
 66  \w   -162.00-132.00   0.50    1.74    --  -98.50 -77.00   5.04   60
 67  \w   -167.00-102.00   0.50    1.74    --  -98.50 -83.00 -19.14  130
 68  \w   -171.00 -62.00   0.50    1.74    --  -98.50 -73.00  12.64  218
 69  \w   -176.00-113.00   0.50    1.74    --  -98.50 -83.00-128.82  126
 70  \w   -176.00 -60.00   0.50    1.74    --  -98.50 -78.00 -64.86  232
 71  \w   -167.00 -58.00   0.50    1.74    --  -98.50 -82.00 106.04  218
 72  \w   -176.00-105.00   0.50    1.74    --  -98.50 -77.00  60.00  142
 73  \w   -163.00-104.00   0.50    1.74    --  -98.50 -74.00 135.65  118
 74  \w   -175.00-114.00   0.50    1.74    --  -98.50 -77.00  30.00  122
 75  \w   -174.00-147.00   0.50    1.74    --  -98.50 -77.00 -98.40   54
 76  \w   -177.00-106.00   0.50    1.74    --  -98.50 -77.00-150.00  142
 77  \w   -127.00 -61.00   0.50    1.74    --  -98.50 -75.00 -37.94  132
 78  \w   -163.00-103.00   0.50    1.74    --  -98.50 -77.00-120.00  120
 79  \w   -172.00 -62.00   0.50    1.74    --  -98.50 -73.00-164.63  220
 80  \w    -74.00 -49.00   0.50    1.74    --  -98.50 109.00 -80.00   50
;
_diffrn_measurement_device 'four-circle diffractometer'
_diffrn_measurement_device_type 'XtaLAB Synergy, Dualflex, HyPix'
_diffrn_measurement_method '\w scans'
_diffrn_orient_matrix_type 'CrysAlisPro convention (1999,Acta A55,543-557)'
_diffrn_orient_matrix_UB_11 0.0933141000
_diffrn_orient_matrix_UB_12 0.0797287000
_diffrn_orient_matrix_UB_13 0.1182367000
_diffrn_orient_matrix_UB_21 0.0286178000
_diffrn_orient_matrix_UB_22 0.1001170000
_diffrn_orient_matrix_UB_23 -0.0653446000
_diffrn_orient_matrix_UB_31 -0.1131384000
_diffrn_orient_matrix_UB_32 0.0291342000
_diffrn_orient_matrix_UB_33 0.0025373000
_diffrn_radiation_monochromator mirror
_diffrn_radiation_probe x-ray
_diffrn_radiation_type CuK\a
_diffrn_radiation_wavelength 1.54184
_diffrn_reflns_av_R_equivalents 0.0262
_diffrn_reflns_av_unetI/netI 0.0168
_diffrn_reflns_Laue_measured_fraction_full 0.998
_diffrn_reflns_Laue_measured_fraction_max 0.937
_diffrn_reflns_limit_h_max 13
_diffrn_reflns_limit_h_min -14
_diffrn_reflns_limit_k_max 15
_diffrn_reflns_limit_k_min -15
_diffrn_reflns_limit_l_max 15
_diffrn_reflns_limit_l_min -15
_diffrn_reflns_number 33367
_diffrn_reflns_point_group_measured_fraction_full 0.998
_diffrn_reflns_point_group_measured_fraction_max 0.937
_diffrn_reflns_theta_full 67.684
_diffrn_reflns_theta_max 74.354
_diffrn_reflns_theta_min 3.766
_diffrn_source 'micro-focus sealed X-ray tube'
_diffrn_source_type 'PhotonJet (Cu) X-ray Source'
_exptl_absorpt_coefficient_mu 3.557
_exptl_absorpt_correction_T_max 1.00000
_exptl_absorpt_correction_T_min 0.74626
_exptl_absorpt_correction_type multi-scan
_exptl_absorpt_process_details
;
CrysAlisPro 1.171.39.34b (Rigaku Oxford Diffraction, 2017)
Empirical absorption correction using spherical harmonics,
 implemented in SCALE3 ABSPACK scaling algorithm.
;
_exptl_crystal_colour 'clear colourless'
_exptl_crystal_colour_lustre clear
_exptl_crystal_colour_primary colourless
_exptl_crystal_density_diffrn 1.514
_exptl_crystal_description block
_exptl_crystal_F_000 764
_exptl_crystal_size_max 0.03
_exptl_crystal_size_mid 0.02
_exptl_crystal_size_min 0.01
_refine_diff_density_max 0.635
_refine_diff_density_min -0.982
_refine_diff_density_rms 0.063
_refine_ls_extinction_method none
_refine_ls_goodness_of_fit_ref 1.089
_refine_ls_hydrogen_treatment constr
_refine_ls_matrix_type full
_refine_ls_number_parameters 417
_refine_ls_number_reflns 6283
_refine_ls_number_restraints 0
_refine_ls_restrained_S_all 1.089
_refine_ls_R_factor_all 0.0362
_refine_ls_R_factor_gt 0.0335
_refine_ls_shift/su_max 0.000
_refine_ls_shift/su_mean 0.000
_refine_ls_structure_factor_coef Fsqd
_refine_ls_weighting_details 'w=1/[\s^2^(Fo^2^)+(0.0449P)^2^+1.5536P] where P=(Fo^2^+2Fc^2^)/3'
_refine_ls_weighting_scheme calc
_refine_ls_wR_factor_gt 0.0882
_refine_ls_wR_factor_ref 0.0899
_reflns_Friedel_coverage 0.000
_reflns_number_gt 5788
_reflns_number_total 6283
_reflns_threshold_expression 'I > 2\s(I)'
_cod_data_source_file d1nj05578j2.cif
_cod_data_source_block exp_4148-liuli-1
_cod_depositor_comments 'Adding full bibliography for 7061196--7061202.cif.'
_cod_original_cell_volume 1644.87(6)
_cod_database_code 7061201
_shelx_shelxl_version_number 2014/7
_chemical_oxdiff_formula 'C H O P Br Cu'
_shelx_space_group_comment
;
The symmetry employed for this shelxl refinement is uniquely defined
by the following loop, which should always be used as a source of
symmetry information in preference to the above space-group names.
They are only intended as comments.
;
_shelx_estimated_absorpt_t_max 0.965
_shelx_estimated_absorpt_t_min 0.901
_reflns_odcompleteness_completeness 99.95
_reflns_odcompleteness_iscentric 1
_reflns_odcompleteness_theta 66.97
_olex2_refinement_description
;
1. Fixed Uiso
 At 1.2 times of:
  All C(H) groups
 At 1.5 times of:
  All C(H,H,H) groups
2.a Aromatic/amide H refined with riding coordinates:
 C5(H5), C28(H28), C8(H8), C32(H32), C17(H17), C36(H36), C42(H42), C11(H11),
 C27(H27), C25(H25), C15(H15), C34(H34), C21(H21), C33(H33), C41(H41), C14(H14),
  C19(H19), C26(H26), C38(H38), C13(H13), C35(H35), C20(H20), C12(H12),
 C18(H18), C40(H40), C39(H39)
2.b Idealised Me refined as rotating group:
 C46(H46A,H46B,H46C), C44(H44A,H44B,H44C)
;
_olex2_submission_special_instructions 'No special instructions were received'
_oxdiff_exptl_absorpt_empirical_details
;
Empirical correction (ABSPACK) includes:
- Absorption correction using spherical harmonics
- Frame scaling
;
_oxdiff_exptl_absorpt_empirical_full_max 1.364
_oxdiff_exptl_absorpt_empirical_full_min 0.766

loop_
_space_group_symop_operation_xyz
'x, y, z'
'-x, -y, -z'

loop_
_atom_site_label
_atom_site_type_symbol
_atom_site_fract_x
_atom_site_fract_y
_atom_site_fract_z
_atom_site_U_iso_or_equiv
_atom_site_adp_type
_atom_site_occupancy
_atom_site_site_symmetry_order
_atom_site_calc_flag
_atom_site_refinement_flags_posn
_atom_site_refinement_flags_adp
_atom_site_refinement_flags_occupancy
_atom_site_disorder_assembly
_atom_site_disorder_group
Br1 Br 0.35465(2) 0.20050(2) 0.35684(2) 0.03039(8) Uani 1 1 d . . . . .
Cu2 Cu 0.23896(3) 0.25651(3) 0.45268(3) 0.02925(10) Uani 1 1 d . . . . .
P9 P 0.27018(5) 0.21373(5) 0.63269(5) 0.02567(13) Uani 1 1 d . . . . .
P30 P 0.07793(6) 0.30297(5) 0.31346(5) 0.02740(13) Uani 1 1 d . . . . .
O45 O 0.63530(17) 0.41982(15) 1.05170(14) 0.0374(4) Uani 1 1 d . . . . .
O43 O 0.71406(18) 0.60801(15) 0.97912(15) 0.0396(4) Uani 1 1 d . . . . .
C23 C 0.3336(2) 0.47029(18) 0.4810(2) 0.0266(5) Uani 1 1 d . . . . .
C4 C 0.4446(2) 0.43792(19) 0.69943(19) 0.0256(4) Uani 1 1 d . . . . .
C29 C 0.2782(2) 0.50835(19) 0.3714(2) 0.0270(5) Uani 1 1 d . . . . .
C5 C 0.5495(2) 0.53190(19) 0.7795(2) 0.0282(5) Uani 1 1 d . . . . .
H5 H 0.5768 0.6000 0.7537 0.034 Uiso 1 1 calc R . . . .
C28 C 0.3430(2) 0.6182(2) 0.3580(2) 0.0294(5) Uani 1 1 d . . . . .
H28 H 0.4206 0.6647 0.4193 0.035 Uiso 1 1 calc R . . . .
C10 C 0.3295(2) 0.09788(19) 0.6810(2) 0.0301(5) Uani 1 1 d . . . . .
C3 C 0.4028(2) 0.33578(19) 0.7384(2) 0.0264(4) Uani 1 1 d . . . . .
C16 C 0.1408(2) 0.19415(19) 0.6776(2) 0.0285(5) Uani 1 1 d . . . . .
C8 C 0.4652(2) 0.32911(19) 0.8569(2) 0.0284(5) Uani 1 1 d . . . . .
H8 H 0.4367 0.2617 0.8833 0.034 Uiso 1 1 calc R . . . .
C31 C -0.0333(2) 0.33354(19) 0.36070(19) 0.0280(5) Uani 1 1 d . . . . .
C7 C 0.5683(2) 0.4204(2) 0.9355(2) 0.0305(5) Uani 1 1 d . . . . .
C6 C 0.6114(2) 0.5234(2) 0.8955(2) 0.0305(5) Uani 1 1 d . . . . .
C22 C 0.3829(2) 0.44960(18) 0.5786(2) 0.0265(5) Uani 1 1 d . . . . .
C32 C -0.0913(2) 0.2492(2) 0.4119(2) 0.0319(5) Uani 1 1 d . . . . .
H32 H -0.0672 0.1856 0.4250 0.038 Uiso 1 1 calc R . . . .
C24 C 0.1593(2) 0.4388(2) 0.2802(2) 0.0296(5) Uani 1 1 d . . . . .
C37 C -0.0348(2) 0.2113(2) 0.1714(2) 0.0307(5) Uani 1 1 d . . . . .
C17 C 0.1374(2) 0.2831(2) 0.7398(2) 0.0310(5) Uani 1 1 d . . . . .
H17 H 0.2069 0.3521 0.7672 0.037 Uiso 1 1 calc R . . . .
C36 C -0.0658(2) 0.4303(2) 0.3461(2) 0.0337(5) Uani 1 1 d . . . . .
H36 H -0.0262 0.4877 0.3140 0.040 Uiso 1 1 calc R . . . .
C42 C -0.1446(2) 0.2313(2) 0.0937(2) 0.0338(5) Uani 1 1 d . . . . .
H42 H -0.1610 0.2946 0.1124 0.041 Uiso 1 1 calc R . . . .
C11 C 0.4035(2) 0.0729(2) 0.6308(2) 0.0340(5) Uani 1 1 d . . . . .
H11 H 0.4119 0.1084 0.5693 0.041 Uiso 1 1 calc R . . . .
C27 C 0.2916(2) 0.6571(2) 0.2538(2) 0.0334(5) Uani 1 1 d . . . . .
H27 H 0.3340 0.7302 0.2453 0.040 Uiso 1 1 calc R . . . .
C25 C 0.1106(2) 0.4796(2) 0.1751(2) 0.0374(6) Uani 1 1 d . . . . .
H25 H 0.0328 0.4341 0.1133 0.045 Uiso 1 1 calc R . . . .
C15 C 0.3167(2) 0.0432(2) 0.7726(2) 0.0339(5) Uani 1 1 d . . . . .
H15 H 0.2669 0.0585 0.8061 0.041 Uiso 1 1 calc R . . . .
C34 C -0.2186(2) 0.3553(2) 0.4257(2) 0.0346(5) Uani 1 1 d . . . . .
H34 H -0.2827 0.3617 0.4449 0.041 Uiso 1 1 calc R . . . .
C21 C 0.0359(2) 0.0898(2) 0.6393(2) 0.0349(5) Uani 1 1 d . . . . .
H21 H 0.0375 0.0287 0.5986 0.042 Uiso 1 1 calc R . . . .
C33 C -0.1845(2) 0.2601(2) 0.4433(2) 0.0341(5) Uani 1 1 d . . . . .
H33 H -0.2239 0.2032 0.4762 0.041 Uiso 1 1 calc R . . . .
C41 C -0.2295(3) 0.1572(2) -0.0114(2) 0.0392(6) Uani 1 1 d . . . . .
H41 H -0.3014 0.1721 -0.0637 0.047 Uiso 1 1 calc R . . . .
C14 C 0.3785(3) -0.0345(2) 0.8138(2) 0.0404(6) Uani 1 1 d . . . . .
H14 H 0.3705 -0.0703 0.8753 0.049 Uiso 1 1 calc R . . . .
C19 C -0.0730(3) 0.1675(2) 0.7226(2) 0.0417(6) Uani 1 1 d . . . . .
H19 H -0.1444 0.1590 0.7369 0.050 Uiso 1 1 calc R . . . .
C26 C 0.1766(3) 0.5872(2) 0.1619(2) 0.0393(6) Uani 1 1 d . . . . .
H26 H 0.1438 0.6127 0.0910 0.047 Uiso 1 1 calc R . . . .
C38 C -0.0138(3) 0.1147(2) 0.1438(2) 0.0386(6) Uani 1 1 d . . . . .
H38 H 0.0590 0.1003 0.1949 0.046 Uiso 1 1 calc R . . . .
C13 C 0.4516(3) -0.0585(2) 0.7638(3) 0.0421(6) Uani 1 1 d . . . . .
H13 H 0.4923 -0.1106 0.7914 0.051 Uiso 1 1 calc R . . . .
C46 C 0.5882(3) 0.3176(2) 1.0931(2) 0.0381(6) Uani 1 1 d . . . . .
H46A H 0.5939 0.2552 1.0539 0.057 Uiso 1 1 calc GR . . . .
H46B H 0.4994 0.3024 1.0770 0.057 Uiso 1 1 calc GR . . . .
H46C H 0.6397 0.3266 1.1761 0.057 Uiso 1 1 calc GR . . . .
C35 C -0.1579(3) 0.4412(2) 0.3796(2) 0.0377(6) Uani 1 1 d . . . . .
H35 H -0.1787 0.5066 0.3709 0.045 Uiso 1 1 calc R . . . .
C20 C -0.0696(2) 0.0774(2) 0.6618(2) 0.0412(6) Uani 1 1 d . . . . .
H20 H -0.1386 0.0081 0.6359 0.049 Uiso 1 1 calc R . . . .
C12 C 0.4644(3) -0.0048(2) 0.6722(3) 0.0401(6) Uani 1 1 d . . . . .
H12 H 0.5137 -0.0209 0.6387 0.048 Uiso 1 1 calc R . . . .
C18 C 0.0301(3) 0.2703(2) 0.7620(2) 0.0382(6) Uani 1 1 d . . . . .
H18 H 0.0283 0.3308 0.8032 0.046 Uiso 1 1 calc R . . . .
C40 C -0.2074(3) 0.0613(2) -0.0382(3) 0.0464(7) Uani 1 1 d . . . . .
H40 H -0.2640 0.0119 -0.1088 0.056 Uiso 1 1 calc R . . . .
C39 C -0.1012(3) 0.0393(2) 0.0400(3) 0.0476(7) Uani 1 1 d . . . . .
H39 H -0.0880 -0.0265 0.0233 0.057 Uiso 1 1 calc R . . . .
C44 C 0.7669(3) 0.7109(2) 0.9404(2) 0.0431(6) Uani 1 1 d . . . . .
H44A H 0.7906 0.6930 0.8808 0.065 Uiso 1 1 calc GR . . . .
H44B H 0.8422 0.7623 1.0056 0.065 Uiso 1 1 calc GR . . . .
H44C H 0.7030 0.7460 0.9089 0.065 Uiso 1 1 calc GR . . . .

loop_
_atom_site_aniso_label
_atom_site_aniso_U_11
_atom_site_aniso_U_22
_atom_site_aniso_U_33
_atom_site_aniso_U_23
_atom_site_aniso_U_13
_atom_site_aniso_U_12
Br1 0.03165(14) 0.02845(13) 0.03347(14) 0.00897(10) 0.01903(11) 0.00726(10)
Cu2 0.02765(18) 0.03005(19) 0.02914(19) 0.00911(14) 0.01490(15) 0.00579(14)
P9 0.0258(3) 0.0223(3) 0.0267(3) 0.0066(2) 0.0134(2) 0.0033(2)
P30 0.0268(3) 0.0261(3) 0.0283(3) 0.0083(2) 0.0141(2) 0.0054(2)
O45 0.0400(10) 0.0348(9) 0.0256(8) 0.0092(7) 0.0117(7) 0.0022(8)
O43 0.0417(10) 0.0296(9) 0.0290(9) 0.0055(7) 0.0122(8) -0.0058(7)
C23 0.0243(10) 0.0240(10) 0.0308(12) 0.0053(9) 0.0143(9) 0.0049(9)
C4 0.0240(10) 0.0255(11) 0.0283(11) 0.0069(9) 0.0141(9) 0.0067(9)
C29 0.0256(11) 0.0301(11) 0.0284(11) 0.0084(9) 0.0149(9) 0.0097(9)
C5 0.0300(11) 0.0223(10) 0.0324(12) 0.0074(9) 0.0179(10) 0.0038(9)
C28 0.0267(11) 0.0292(11) 0.0319(12) 0.0070(9) 0.0147(10) 0.0071(9)
C10 0.0303(12) 0.0229(10) 0.0320(12) 0.0067(9) 0.0128(10) 0.0042(9)
C3 0.0253(11) 0.0245(10) 0.0299(11) 0.0064(9) 0.0154(9) 0.0050(9)
C16 0.0266(11) 0.0282(11) 0.0283(11) 0.0102(9) 0.0141(9) 0.0040(9)
C8 0.0282(11) 0.0251(11) 0.0311(12) 0.0096(9) 0.0157(10) 0.0048(9)
C31 0.0264(11) 0.0279(11) 0.0255(11) 0.0053(9) 0.0114(9) 0.0045(9)
C7 0.0316(12) 0.0311(12) 0.0275(12) 0.0089(9) 0.0146(10) 0.0071(10)
C6 0.0310(12) 0.0267(11) 0.0294(12) 0.0045(9) 0.0150(10) 0.0024(9)
C22 0.0251(11) 0.0230(10) 0.0322(12) 0.0060(9) 0.0160(10) 0.0049(9)
C32 0.0329(12) 0.0289(11) 0.0340(12) 0.0084(10) 0.0170(10) 0.0079(10)
C24 0.0280(11) 0.0290(11) 0.0310(12) 0.0090(9) 0.0152(10) 0.0061(9)
C37 0.0314(12) 0.0284(11) 0.0304(12) 0.0060(9) 0.0182(10) 0.0021(9)
C17 0.0302(12) 0.0299(11) 0.0306(12) 0.0090(9) 0.0150(10) 0.0053(9)
C36 0.0376(13) 0.0287(12) 0.0334(12) 0.0090(10) 0.0165(11) 0.0088(10)
C42 0.0321(12) 0.0326(12) 0.0321(12) 0.0057(10) 0.0155(10) 0.0042(10)
C11 0.0364(13) 0.0287(12) 0.0355(13) 0.0096(10) 0.0168(11) 0.0084(10)
C27 0.0308(12) 0.0301(12) 0.0379(13) 0.0125(10) 0.0174(10) 0.0059(10)
C25 0.0304(12) 0.0371(13) 0.0319(13) 0.0114(10) 0.0098(10) 0.0013(10)
C15 0.0328(12) 0.0276(12) 0.0375(13) 0.0106(10) 0.0166(11) 0.0044(10)
C34 0.0343(13) 0.0410(13) 0.0298(12) 0.0033(10) 0.0157(10) 0.0132(11)
C21 0.0324(12) 0.0302(12) 0.0359(13) 0.0074(10) 0.0150(10) 0.0034(10)
C33 0.0344(13) 0.0346(12) 0.0333(12) 0.0082(10) 0.0187(11) 0.0073(10)
C41 0.0339(13) 0.0420(14) 0.0317(13) 0.0057(11) 0.0152(11) 0.0000(11)
C14 0.0395(14) 0.0319(13) 0.0431(14) 0.0184(11) 0.0169(12) 0.0058(11)
C19 0.0338(13) 0.0513(16) 0.0460(15) 0.0211(13) 0.0246(12) 0.0128(12)
C26 0.0352(13) 0.0411(14) 0.0326(13) 0.0173(11) 0.0118(11) 0.0062(11)
C38 0.0313(13) 0.0342(13) 0.0497(15) 0.0059(11) 0.0226(12) 0.0047(10)
C13 0.0361(14) 0.0297(13) 0.0531(16) 0.0148(11) 0.0143(12) 0.0094(11)
C46 0.0448(15) 0.0344(13) 0.0295(12) 0.0116(10) 0.0154(11) 0.0081(11)
C35 0.0442(14) 0.0342(13) 0.0372(13) 0.0061(10) 0.0180(12) 0.0169(11)
C20 0.0298(12) 0.0392(14) 0.0486(15) 0.0178(12) 0.0198(12) 0.0011(11)
C12 0.0387(14) 0.0328(13) 0.0510(16) 0.0109(11) 0.0216(12) 0.0125(11)
C18 0.0397(14) 0.0439(14) 0.0383(14) 0.0142(11) 0.0227(12) 0.0165(12)
C40 0.0415(15) 0.0444(15) 0.0398(15) -0.0049(12) 0.0221(13) -0.0066(12)
C39 0.0432(15) 0.0354(14) 0.0616(19) -0.0068(13) 0.0305(14) 0.0013(12)
C44 0.0439(15) 0.0325(13) 0.0345(13) 0.0060(11) 0.0156(12) -0.0068(11)

loop_
_atom_type_symbol
_atom_type_description
_atom_type_scat_dispersion_real
_atom_type_scat_dispersion_imag
_atom_type_scat_source
C C 0.0181 0.0091 'International Tables Vol C Tables 4.2.6.8 and 6.1.1.4'
H H 0.0000 0.0000 'International Tables Vol C Tables 4.2.6.8 and 6.1.1.4'
Br Br -0.6763 1.2805 'International Tables Vol C Tables 4.2.6.8 and 6.1.1.4'
Cu Cu -1.9646 0.5888 'International Tables Vol C Tables 4.2.6.8 and 6.1.1.4'
O O 0.0492 0.0322 'International Tables Vol C Tables 4.2.6.8 and 6.1.1.4'
P P 0.2955 0.4335 'International Tables Vol C Tables 4.2.6.8 and 6.1.1.4'

loop_
_geom_angle_atom_site_label_1
_geom_angle_atom_site_label_2
_geom_angle_atom_site_label_3
_geom_angle
_geom_angle_site_symmetry_1
_geom_angle_site_symmetry_3
_geom_angle_publ_flag
Br1 Cu2 C23 101.86(5) . . ?
Br1 Cu2 C22 108.01(5) . . ?
P9 Cu2 Br1 118.91(2) . . ?
P9 Cu2 P30 131.54(3) . . ?
P9 Cu2 C23 105.56(6) . . ?
P9 Cu2 C22 79.22(5) . . ?
P30 Cu2 Br1 107.41(2) . . ?
P30 Cu2 C23 76.45(5) . . ?
P30 Cu2 C22 100.24(6) . . ?
C23 Cu2 C22 27.71(7) . . ?
C10 P9 Cu2 119.37(8) . . ?
C3 P9 Cu2 106.71(7) . . ?
C3 P9 C10 101.27(11) . . ?
C3 P9 C16 102.99(11) . . ?
C16 P9 Cu2 119.01(8) . . ?
C16 P9 C10 104.86(11) . . ?
C31 P30 Cu2 115.60(8) . . ?
C31 P30 C24 103.90(11) . . ?
C31 P30 C37 101.43(11) . . ?
C24 P30 Cu2 105.58(8) . . ?
C24 P30 C37 105.84(10) . . ?
C37 P30 Cu2 122.75(9) . . ?
C7 O45 C46 115.83(19) . . ?
C6 O43 C44 116.74(19) . . ?
C29 C23 Cu2 109.68(15) . . ?
C22 C23 Cu2 76.67(15) . . ?
C22 C23 C29 173.1(2) . . ?
C5 C4 C22 118.8(2) . . ?
C3 C4 C5 119.8(2) . . ?
C3 C4 C22 121.3(2) . . ?
C28 C29 C23 118.8(2) . . ?
C28 C29 C24 120.3(2) . . ?
C24 C29 C23 120.9(2) . . ?
C4 C5 H5 119.8 . . ?
C6 C5 C4 120.3(2) . . ?
C6 C5 H5 119.8 . . ?
C29 C28 H28 120.0 . . ?
C27 C28 C29 120.0(2) . . ?
C27 C28 H28 120.0 . . ?
C11 C10 P9 116.92(17) . . ?
C15 C10 P9 123.4(2) . . ?
C15 C10 C11 119.3(2) . . ?
C4 C3 P9 119.22(17) . . ?
C8 C3 P9 121.65(16) . . ?
C8 C3 C4 119.1(2) . . ?
C17 C16 P9 121.35(17) . . ?
C17 C16 C21 118.7(2) . . ?
C21 C16 P9 119.65(19) . . ?
C3 C8 H8 119.3 . . ?
C7 C8 C3 121.3(2) . . ?
C7 C8 H8 119.3 . . ?
C32 C31 P30 115.55(18) . . ?
C36 C31 P30 125.02(18) . . ?
C36 C31 C32 119.4(2) . . ?
O45 C7 C8 124.7(2) . . ?
O45 C7 C6 115.8(2) . . ?
C8 C7 C6 119.5(2) . . ?
O43 C6 C5 125.0(2) . . ?
O43 C6 C7 115.1(2) . . ?
C5 C6 C7 119.9(2) . . ?
C23 C22 Cu2 75.62(15) . . ?
C23 C22 C4 173.6(2) . . ?
C4 C22 Cu2 110.38(14) . . ?
C31 C32 H32 119.8 . . ?
C33 C32 C31 120.3(2) . . ?
C33 C32 H32 119.8 . . ?
C29 C24 P30 115.90(17) . . ?
C25 C24 P30 125.57(18) . . ?
C25 C24 C29 118.5(2) . . ?
C42 C37 P30 122.49(19) . . ?
C38 C37 P30 118.4(2) . . ?
C38 C37 C42 119.0(2) . . ?
C16 C17 H17 119.7 . . ?
C16 C17 C18 120.6(2) . . ?
C18 C17 H17 119.7 . . ?
C31 C36 H36 120.1 . . ?
C31 C36 C35 119.8(2) . . ?
C35 C36 H36 120.1 . . ?
C37 C42 H42 119.8 . . ?
C41 C42 C37 120.4(3) . . ?
C41 C42 H42 119.8 . . ?
C10 C11 H11 119.8 . . ?
C12 C11 C10 120.4(2) . . ?
C12 C11 H11 119.8 . . ?
C28 C27 H27 120.0 . . ?
C28 C27 C26 120.0(2) . . ?
C26 C27 H27 120.0 . . ?
C24 C25 H25 119.6 . . ?
C26 C25 C24 120.8(2) . . ?
C26 C25 H25 119.6 . . ?
C10 C15 H15 120.1 . . ?
C14 C15 C10 119.9(2) . . ?
C14 C15 H15 120.1 . . ?
C33 C34 H34 119.9 . . ?
C33 C34 C35 120.2(2) . . ?
C35 C34 H34 119.9 . . ?
C16 C21 H21 119.8 . . ?
C20 C21 C16 120.5(3) . . ?
C20 C21 H21 119.8 . . ?
C32 C33 H33 120.1 . . ?
C34 C33 C32 119.8(2) . . ?
C34 C33 H33 120.1 . . ?
C42 C41 H41 120.0 . . ?
C40 C41 C42 120.1(3) . . ?
C40 C41 H41 120.0 . . ?
C15 C14 H14 119.8 . . ?
C13 C14 C15 120.4(2) . . ?
C13 C14 H14 119.8 . . ?
C20 C19 H19 120.1 . . ?
C18 C19 H19 120.1 . . ?
C18 C19 C20 119.9(2) . . ?
C27 C26 H26 119.8 . . ?
C25 C26 C27 120.4(2) . . ?
C25 C26 H26 119.8 . . ?
C37 C38 H38 119.9 . . ?
C37 C38 C39 120.2(3) . . ?
C39 C38 H38 119.9 . . ?
C14 C13 H13 120.0 . . ?
C14 C13 C12 120.1(2) . . ?
C12 C13 H13 120.0 . . ?
O45 C46 H46A 109.5 . . ?
O45 C46 H46B 109.5 . . ?
O45 C46 H46C 109.5 . . ?
H46A C46 H46B 109.5 . . ?
H46A C46 H46C 109.5 . . ?
H46B C46 H46C 109.5 . . ?
C36 C35 H35 119.8 . . ?
C34 C35 C36 120.3(2) . . ?
C34 C35 H35 119.8 . . ?
C21 C20 C19 120.3(2) . . ?
C21 C20 H20 119.8 . . ?
C19 C20 H20 119.8 . . ?
C11 C12 H12 120.0 . . ?
C13 C12 C11 120.0(3) . . ?
C13 C12 H12 120.0 . . ?
C17 C18 H18 120.0 . . ?
C19 C18 C17 120.0(3) . . ?
C19 C18 H18 120.0 . . ?
C41 C40 H40 120.2 . . ?
C39 C40 C41 119.7(3) . . ?
C39 C40 H40 120.2 . . ?
C38 C39 H39 119.7 . . ?
C40 C39 C38 120.5(3) . . ?
C40 C39 H39 119.7 . . ?
O43 C44 H44A 109.5 . . ?
O43 C44 H44B 109.5 . . ?
O43 C44 H44C 109.5 . . ?
H44A C44 H44B 109.5 . . ?
H44A C44 H44C 109.5 . . ?
H44B C44 H44C 109.5 . . ?

loop_
_geom_bond_atom_site_label_1
_geom_bond_atom_site_label_2
_geom_bond_distance
_geom_bond_site_symmetry_2
_geom_bond_publ_flag
Br1 Cu2 2.4418(4) . ?
Cu2 P9 2.2584(6) . ?
Cu2 P30 2.2762(7) . ?
Cu2 C23 2.515(2) . ?
Cu2 C22 2.526(2) . ?
P9 C10 1.828(2) . ?
P9 C3 1.824(2) . ?
P9 C16 1.827(2) . ?
P30 C31 1.822(2) . ?
P30 C24 1.829(2) . ?
P30 C37 1.832(2) . ?
O45 C7 1.361(3) . ?
O45 C46 1.430(3) . ?
O43 C6 1.357(3) . ?
O43 C44 1.437(3) . ?
C23 C29 1.437(3) . ?
C23 C22 1.207(3) . ?
C4 C5 1.410(3) . ?
C4 C3 1.398(3) . ?
C4 C22 1.436(3) . ?
C29 C28 1.404(3) . ?
C29 C24 1.404(3) . ?
C5 H5 0.9300 . ?
C5 C6 1.373(3) . ?
C28 H28 0.9300 . ?
C28 C27 1.381(3) . ?
C10 C11 1.398(4) . ?
C10 C15 1.396(3) . ?
C3 C8 1.395(3) . ?
C16 C17 1.383(3) . ?
C16 C21 1.406(3) . ?
C8 H8 0.9300 . ?
C8 C7 1.378(3) . ?
C31 C32 1.398(3) . ?
C31 C36 1.385(3) . ?
C7 C6 1.416(3) . ?
C32 H32 0.9300 . ?
C32 C33 1.386(4) . ?
C24 C25 1.398(3) . ?
C37 C42 1.394(4) . ?
C37 C38 1.387(4) . ?
C17 H17 0.9300 . ?
C17 C18 1.402(3) . ?
C36 H36 0.9300 . ?
C36 C35 1.390(4) . ?
C42 H42 0.9300 . ?
C42 C41 1.389(4) . ?
C11 H11 0.9300 . ?
C11 C12 1.389(4) . ?
C27 H27 0.9300 . ?
C27 C26 1.387(4) . ?
C25 H25 0.9300 . ?
C25 C26 1.385(3) . ?
C15 H15 0.9300 . ?
C15 C14 1.394(4) . ?
C34 H34 0.9300 . ?
C34 C33 1.379(4) . ?
C34 C35 1.382(4) . ?
C21 H21 0.9300 . ?
C21 C20 1.384(4) . ?
C33 H33 0.9300 . ?
C41 H41 0.9300 . ?
C41 C40 1.384(4) . ?
C14 H14 0.9300 . ?
C14 C13 1.382(4) . ?
C19 H19 0.9300 . ?
C19 C20 1.384(4) . ?
C19 C18 1.383(4) . ?
C26 H26 0.9300 . ?
C38 H38 0.9300 . ?
C38 C39 1.389(4) . ?
C13 H13 0.9300 . ?
C13 C12 1.388(4) . ?
C46 H46A 0.9600 . ?
C46 H46B 0.9600 . ?
C46 H46C 0.9600 . ?
C35 H35 0.9300 . ?
C20 H20 0.9300 . ?
C12 H12 0.9300 . ?
C18 H18 0.9300 . ?
C40 H40 0.9300 . ?
C40 C39 1.378(5) . ?
C39 H39 0.9300 . ?
C44 H44A 0.9600 . ?
C44 H44B 0.9600 . ?
C44 H44C 0.9600 . ?
